data_4322321
loop_
_publ_author_name
'Karl Hensen'
'Alexander Lemke'
'Thorsten Stumpf'
'Michael Bolte'
'Holger Fleischer'
'Colin R. Pulham'
'Robert O. Gould'
'Steven Harris'

_publ_contact_author
;
      Dr. Michael Bolte
      Institut f\"ur Organische Chemie
      J. W. Goethe-Universit\"at
      Marie-Curie-Str. 11
      60439 Frankfurt/Main
      Germany
;
_publ_contact_author_email bolte@chemie.uni-frankfurt.de
_publ_contact_author_fax '49 69 798 29128'
_publ_contact_author_phone '49 69 798 29136'
_publ_section_title
;
 Synthesis and Structural Characterization of
 (1,4-Dihydropyrid-1-yl)aluminum Complexes
;
_journal_name_full 'Inorganic Chemistry'
_journal_page_first 4700
_journal_page_last 4704
_journal_paper_doi 10.1021/ic9905695
_journal_volume 38
_journal_year 1999
_chemical_formula_sum 'C40 H44 Al Li N8'
_chemical_formula_weight 670.75
_chemical_name_systematic
; 
 ? 
;
_space_group_IT_number 82
_symmetry_cell_setting tetragonal
_symmetry_space_group_name_Hall 'I -4'
_symmetry_space_group_name_H-M 'I -4'
_atom_sites_solution_hydrogens geom
_atom_sites_solution_primary direct
_atom_sites_solution_secondary difmap
_audit_creation_method SHELXL-97
_cell_angle_alpha 90
_cell_angle_beta 90
_cell_angle_gamma 90
_cell_formula_units_Z 4
_cell_length_a 16.3857(2)
_cell_length_b 16.3857(2)
_cell_length_c 13.7272(2)
_cell_measurement_reflns_used 8048
_cell_measurement_temperature 173
_cell_measurement_theta_max 25.00
_cell_measurement_theta_min 1.00
_cell_volume 3685.63(8)
_computing_cell_refinement 'Siemens SMART'
_computing_data_collection 'Siemens SMART'
_computing_data_reduction 'Siemens SAINT'
_computing_molecular_graphics 'XP (Siemens XTL-Plus)'
_computing_structure_refinement 'SHELXL-97 (Sheldrick, 1997)'
_computing_structure_solution 'SHELXS-97 (Sheldrick, 1990)'
_diffrn_ambient_temperature 173
_diffrn_measured_fraction_theta_full 0.496
_diffrn_measured_fraction_theta_max 0.496
_diffrn_measurement_device 'Siemens CCD three circle diffractometer'
_diffrn_measurement_method \w
_diffrn_radiation_monochromator 'highly oriented graphite crystal'
_diffrn_radiation_source 'fine-focus sealed tube'
_diffrn_radiation_type MoK\a
_diffrn_radiation_wavelength 0.71073
_diffrn_reflns_av_R_equivalents 0.0741
_diffrn_reflns_av_sigmaI/netI 0.0299
_diffrn_reflns_limit_h_max 20
_diffrn_reflns_limit_h_min -20
_diffrn_reflns_limit_k_max 20
_diffrn_reflns_limit_k_min -20
_diffrn_reflns_limit_l_max 17
_diffrn_reflns_limit_l_min -17
_diffrn_reflns_number 41141
_diffrn_reflns_theta_full 26.50
_diffrn_reflns_theta_max 26.50
_diffrn_reflns_theta_min 1.76
_diffrn_standards_decay_% 0
_diffrn_standards_interval_time 1800
_diffrn_standards_number 432
_exptl_absorpt_coefficient_mu 0.095
_exptl_absorpt_correction_T_max 0.9721
_exptl_absorpt_correction_T_min 0.9630
_exptl_absorpt_correction_type 'empirical, SADABS (Sheldrick,1996)'
_exptl_crystal_colour yellow
_exptl_crystal_density_diffrn 1.209
_exptl_crystal_density_meas ?
_exptl_crystal_density_method 'not measured'
_exptl_crystal_description block
_exptl_crystal_F_000 1424
_exptl_crystal_size_max 0.40
_exptl_crystal_size_mid 0.30
_exptl_crystal_size_min 0.30
_refine_diff_density_max 0.558
_refine_diff_density_min -0.369
_refine_diff_density_rms 0.097
_refine_ls_abs_structure_details 'Flack H D (1983), Acta Cryst. A39, 876-881'
_refine_ls_abs_structure_Flack -0.2(4)
_refine_ls_extinction_coef 0.011(3)
_refine_ls_extinction_expression Fc^*^=kFc[1+0.001xFc^2^\l^3^/sin(2\q)]^-1/4^
_refine_ls_extinction_method SHELXL
_refine_ls_goodness_of_fit_all 1.071
_refine_ls_goodness_of_fit_ref 1.071
_refine_ls_hydrogen_treatment mixed
_refine_ls_matrix_type full
_refine_ls_number_parameters 226
_refine_ls_number_reflns 3786
_refine_ls_number_restraints 0
_refine_ls_restrained_S_all 1.071
_refine_ls_R_factor_all 0.1265
_refine_ls_R_factor_gt 0.0957
_refine_ls_R_factor_obs 0.0957
_refine_ls_shift/su_max 0.000
_refine_ls_shift/su_mean 0.000
_refine_ls_structure_factor_coef Fsqd
_refine_ls_weighting_details 'w=1/[\s^2^(Fo^2^)+(0.2000P)^2^+0.0000P] where P=(Fo^2^+2Fc^2^)/3'
_refine_ls_weighting_scheme calc
_refine_ls_wR_factor_all 0.2926
_refine_ls_wR_factor_gt 0.2575
_refine_ls_wR_factor_obs 0.2575
_refine_ls_wR_factor_ref 0.2926
_reflns_number_gt 2233
_reflns_number_total 3786
_reflns_threshold_expression >2sigma(I)
_cod_data_source_file ic9905695_2.cif
_cod_data_source_block I
_cod_depositor_comments
;
The following automatic conversions were performed:

'_exptl_crystal_density_meas' value 'N/A' was changed to '?' - the
value is perceived as not measured.

Automatic conversion script
Id: cif_fix_values 3008 2015-01-20 13:52:24Z robertas 

The following automatic conversions were performed:

'_refine_ls_weighting_scheme' value 'calc
w=1/[\s^2^(Fo^2^)+(0.2000P)^2^+0.0000P] where P=(Fo^2^+2Fc^2^)/3' was
changed to 'calc'. New tag '_refine_ls_weighting_details' was
created. The value of the new tag was set to
'w=1/[\s^2^(Fo^2^)+(0.2000P)^2^+0.0000P] where P=(Fo^2^+2Fc^2^)/3'.

Automatic conversion script
Id: cif_fix_values 3143 2015-03-26 13:38:13Z robertas 
;
_cod_database_code 4322321

loop_
_symmetry_equiv_pos_as_xyz
'x, y, z'
'-x, -y, z'
'y, -x, -z'
'-y, x, -z'
'x+1/2, y+1/2, z+1/2'
'-x+1/2, -y+1/2, z+1/2'
'y+1/2, -x+1/2, -z+1/2'
'-y+1/2, x+1/2, -z+1/2'

loop_
_atom_site_label
_atom_site_type_symbol
_atom_site_fract_x
_atom_site_fract_y
_atom_site_fract_z
_atom_site_U_iso_or_equiv
_atom_site_adp_type
_atom_site_occupancy
_atom_site_calc_flag
_atom_site_refinement_flags
_atom_site_disorder_assembly
_atom_site_disorder_group
Li1 Li 0.5000 0.5000 0.5000 0.049(2) Uani 1 d S . .
N11 N 0.5812(2) 0.56043(19) 0.5875(3) 0.0732(9) Uani 1 d . . .
C12 C 0.5984(2) 0.6401(2) 0.5811(4) 0.0765(11) Uani 1 d . . .
H12 H 0.5710 0.6707 0.5323 0.092 Uiso 1 calc R . .
C13 C 0.6521(3) 0.6806(3) 0.6392(4) 0.0939(14) Uani 1 d . . .
H13 H 0.6611 0.7375 0.6313 0.113 Uiso 1 calc R . .
C14 C 0.6928(3) 0.6372(3) 0.7094(4) 0.0937(14) Uani 1 d . . .
H14 H 0.7321 0.6632 0.7498 0.112 Uiso 1 calc R . .
C15 C 0.6761(3) 0.5558(4) 0.7206(4) 0.0951(15) Uani 1 d . . .
H15 H 0.7025 0.5250 0.7700 0.114 Uiso 1 calc R . .
C16 C 0.6211(3) 0.5194(3) 0.6597(3) 0.0823(11) Uani 1 d . . .
H16 H 0.6101 0.4629 0.6681 0.099 Uiso 1 calc R . .
Al1 Al 0.0000 0.0000 0.5000 0.0707(7) Uani 1 d S . .
N31 N 0.0731(2) 0.05666(18) 0.5789(3) 0.0687(8) Uani 1 d . . .
C32 C 0.0927(3) 0.1383(3) 0.5698(4) 0.0962(16) Uani 1 d . . .
H32 H 0.0696 0.1673 0.5166 0.115 Uiso 1 calc R . .
C33 C 0.1423(3) 0.1803(3) 0.6311(4) 0.0852(13) Uani 1 d . . .
H33 H 0.1441 0.2382 0.6286 0.102 Uiso 1 calc R . .
C34 C 0.1917(3) 0.1369(3) 0.6992(4) 0.0966(14) Uani 1 d . . .
H34A H 0.2496 0.1431 0.6797 0.116 Uiso 1 calc R . .
H34B H 0.1853 0.1627 0.7640 0.116 Uiso 1 calc R . .
C35 C 0.1745(3) 0.0525(3) 0.7084(3) 0.0831(12) Uani 1 d . . .
H35 H 0.2047 0.0204 0.7533 0.100 Uiso 1 calc R . .
C36 C 0.1149(3) 0.0169(2) 0.6532(3) 0.0774(11) Uani 1 d . . .
H36 H 0.1012 -0.0383 0.6665 0.093 Uiso 1 calc R . .
Li2 Li 0.0000 0.5000 0.2500 0.049(2) Uani 1 d S . .
N21 N 0.0613(2) 0.5806(2) 0.1633(3) 0.0740(9) Uani 1 d . . .
C22 C 0.0230(3) 0.6265(3) 0.0968(3) 0.0856(12) Uani 1 d . . .
H22 H -0.0346 0.6214 0.0907 0.103 Uiso 1 calc R . .
C23 C 0.0629(4) 0.6809(3) 0.0370(4) 0.0961(15) Uani 1 d . . .
H23 H 0.0335 0.7129 -0.0089 0.115 Uiso 1 calc R . .
C24 C 0.1450(3) 0.6879(3) 0.0448(4) 0.0928(14) Uani 1 d . . .
H24 H 0.1737 0.7250 0.0041 0.111 Uiso 1 calc R . .
C25 C 0.1866(3) 0.6416(3) 0.1115(4) 0.0923(14) Uani 1 d . . .
H25 H 0.2442 0.6455 0.1180 0.111 Uiso 1 calc R . .
C26 C 0.1419(3) 0.5895(3) 0.1681(4) 0.0789(11) Uani 1 d . . .
H26 H 0.1705 0.5574 0.2145 0.095 Uiso 1 calc R . .
Al2 Al -0.5000 0.0000 0.2500 0.0713(7) Uani 1 d S . .
N41 N -0.44061(18) 0.0707(2) 0.1708(3) 0.0698(9) Uani 1 d . . .
C42 C -0.4795(3) 0.1103(3) 0.0913(4) 0.0849(12) Uani 1 d . . .
H42 H -0.5328 0.0942 0.0722 0.102 Uiso 1 calc R . .
C43 C -0.4397(3) 0.1727(3) 0.0412(4) 0.0828(12) Uani 1 d . . .
H43 H -0.4700 0.2072 -0.0011 0.099 Uiso 1 calc R . .
C44 C -0.3559(3) 0.1850(3) 0.0525(4) 0.0917(14) Uani 1 d . . .
H44A H -0.3473 0.2422 0.0732 0.110 Uiso 1 calc R . .
H44B H -0.3299 0.1786 -0.0121 0.110 Uiso 1 calc R . .
C45 C -0.3139(3) 0.1335(3) 0.1194(3) 0.0859(12) Uani 1 d . . .
H45 H -0.2560 0.1342 0.1233 0.103 Uiso 1 calc R . .
C46 C -0.3582(2) 0.0836(3) 0.1773(4) 0.0888(13) Uani 1 d . . .
H46 H -0.3296 0.0549 0.2268 0.107 Uiso 1 calc R . .

loop_
_atom_site_aniso_label
_atom_site_aniso_U_11
_atom_site_aniso_U_22
_atom_site_aniso_U_33
_atom_site_aniso_U_23
_atom_site_aniso_U_13
_atom_site_aniso_U_12
Li1 0.041(3) 0.041(3) 0.064(6) 0.000 0.000 0.000
N11 0.0733(19) 0.0653(18) 0.081(2) 0.0026(16) 0.0043(17) -0.0007(14)
C12 0.084(2) 0.063(2) 0.082(3) 0.007(2) -0.003(2) -0.0024(18)
C13 0.103(3) 0.086(3) 0.093(4) -0.003(3) 0.012(3) -0.026(3)
C14 0.082(3) 0.114(4) 0.085(3) -0.021(3) 0.008(2) -0.016(3)
C15 0.079(3) 0.130(4) 0.076(3) 0.000(3) -0.004(2) 0.023(3)
C16 0.086(3) 0.075(2) 0.086(3) 0.011(2) 0.008(2) 0.0047(19)
Al1 0.0651(8) 0.0651(8) 0.0819(15) 0.000 0.000 0.000
N31 0.0670(17) 0.0559(15) 0.083(2) 0.0073(15) 0.0023(16) 0.0025(13)
C32 0.100(3) 0.059(2) 0.129(4) 0.016(3) -0.038(3) -0.010(2)
C33 0.087(3) 0.067(2) 0.102(3) -0.005(2) -0.007(2) -0.0159(19)
C34 0.108(4) 0.106(4) 0.076(3) -0.009(3) -0.004(3) -0.028(3)
C35 0.073(2) 0.101(3) 0.075(2) 0.001(2) -0.003(2) 0.004(2)
C36 0.085(3) 0.068(2) 0.079(3) 0.012(2) -0.008(2) 0.0035(18)
Li2 0.044(3) 0.044(3) 0.058(5) 0.000 0.000 0.000
N21 0.0655(19) 0.0753(19) 0.081(2) 0.0016(18) -0.0054(16) 0.0008(15)
C22 0.079(2) 0.091(3) 0.087(3) -0.007(3) -0.012(2) 0.013(2)
C23 0.133(4) 0.085(3) 0.071(3) 0.008(2) 0.006(3) 0.031(3)
C24 0.109(4) 0.081(3) 0.088(3) 0.007(2) 0.022(3) -0.011(3)
C25 0.086(3) 0.102(3) 0.089(3) 0.008(3) 0.003(3) -0.019(2)
C26 0.067(2) 0.084(2) 0.086(3) 0.006(2) -0.002(2) -0.0005(18)
Al2 0.0668(9) 0.0668(9) 0.0804(15) 0.000 0.000 0.000
N41 0.0534(16) 0.0760(19) 0.080(2) -0.0014(16) -0.0048(15) -0.0020(13)
C42 0.071(2) 0.087(3) 0.097(3) 0.016(2) -0.009(2) -0.0057(19)
C43 0.089(3) 0.078(2) 0.082(3) 0.004(2) 0.003(2) 0.002(2)
C44 0.095(3) 0.095(3) 0.085(3) -0.007(3) 0.018(2) -0.023(2)
C45 0.065(2) 0.097(3) 0.096(3) 0.003(3) 0.006(2) -0.015(2)
C46 0.056(2) 0.093(3) 0.117(4) 0.018(3) -0.008(2) 0.0017(19)

loop_
_atom_type_symbol
_atom_type_description
_atom_type_scat_dispersion_real
_atom_type_scat_dispersion_imag
_atom_type_scat_source
C C 0.0033 0.0016 'International Tables Vol C Tables 4.2.6.8 and 6.1.1.4'
H H 0.0000 0.0000 'International Tables Vol C Tables 4.2.6.8 and 6.1.1.4'
Li Li -0.0003 0.0001 'International Tables Vol C Tables 4.2.6.8 and 6.1.1.4'
N N 0.0061 0.0033 'International Tables Vol C Tables 4.2.6.8 and 6.1.1.4'
Al Al 0.0645 0.0514 'International Tables Vol C Tables 4.2.6.8 and 6.1.1.4'

loop_
_geom_angle_atom_site_label_1
_geom_angle_atom_site_label_2
_geom_angle_atom_site_label_3
_geom_angle
_geom_angle_site_symmetry_1
_geom_angle_site_symmetry_3
_geom_angle_publ_flag
N11 Li1 N11 110.12(10) . 4_656 ?
N11 Li1 N11 108.2(2) . 2_665 ?
N11 Li1 N11 110.12(10) 4_656 2_665 ?
N11 Li1 N11 110.12(10) . 3_566 ?
N11 Li1 N11 108.2(2) 4_656 3_566 ?
N11 Li1 N11 110.12(10) 2_665 3_566 ?
C12 N11 C16 115.3(4) . . ?
C12 N11 Li1 124.8(3) . . ?
C16 N11 Li1 119.9(3) . . ?
N11 C12 C13 125.1(5) . . ?
C12 C13 C14 118.3(5) . . ?
C15 C14 C13 119.0(5) . . ?
C16 C15 C14 119.3(5) . . ?
N11 C16 C15 123.0(4) . . ?
N31 Al1 N31 109.75(11) . 3_556 ?
N31 Al1 N31 109.75(11) . 4_556 ?
N31 Al1 N31 108.9(2) 3_556 4_556 ?
N31 Al1 N31 108.9(2) . 2 ?
N31 Al1 N31 109.75(11) 3_556 2 ?
N31 Al1 N31 109.75(11) 4_556 2 ?
C32 N31 C36 113.9(4) . . ?
C32 N31 Al1 125.4(3) . . ?
C36 N31 Al1 120.7(3) . . ?
C33 C32 N31 125.1(5) . . ?
C32 C33 C34 119.6(4) . . ?
C35 C34 C33 115.5(4) . . ?
C36 C35 C34 120.7(4) . . ?
C35 C36 N31 123.9(4) . . ?
N21 Li2 N21 108.7(2) 2_565 . ?
N21 Li2 N21 109.86(11) 2_565 7_455 ?
N21 Li2 N21 109.86(11) . 7_455 ?
N21 Li2 N21 109.86(11) 2_565 8 ?
N21 Li2 N21 109.87(11) . 8 ?
N21 Li2 N21 108.7(2) 7_455 8 ?
C26 N21 C22 116.0(4) . . ?
C26 N21 Li2 122.0(3) . . ?
C22 N21 Li2 122.0(3) . . ?
N21 C22 C23 123.1(4) . . ?
C24 C23 C22 118.6(5) . . ?
C23 C24 C25 120.1(4) . . ?
C26 C25 C24 117.3(5) . . ?
N21 C26 C25 124.9(5) . . ?
N41 Al2 N41 109.91(11) 2_455 7_445 ?
N41 Al2 N41 108.6(2) 2_455 . ?
N41 Al2 N41 109.91(11) 7_445 . ?
N41 Al2 N41 109.91(11) 2_455 8_455 ?
N41 Al2 N41 108.6(2) 7_445 8_455 ?
N41 Al2 N41 109.91(11) . 8_455 ?
C46 N41 C42 114.9(4) . . ?
C46 N41 Al2 125.0(3) . . ?
C42 N41 Al2 119.9(2) . . ?
C43 C42 N41 120.4(4) . . ?
C42 C43 C44 120.6(4) . . ?
C43 C44 C45 117.5(4) . . ?
C46 C45 C44 118.6(4) . . ?
C45 C46 N41 125.8(4) . . ?

loop_
_geom_bond_atom_site_label_1
_geom_bond_atom_site_label_2
_geom_bond_distance
_geom_bond_site_symmetry_2
_geom_bond_publ_flag
Li1 N11 2.048(4) . ?
Li1 N11 2.048(4) 4_656 ?
Li1 N11 2.048(4) 2_665 ?
Li1 N11 2.048(4) 3_566 ?
N11 C12 1.338(5) . ?
N11 C16 1.365(6) . ?
C12 C13 1.360(6) . ?
C13 C14 1.372(7) . ?
C14 C15 1.371(8) . ?
C15 C16 1.366(6) . ?
Al1 N31 1.863(4) . ?
Al1 N31 1.863(4) 3_556 ?
Al1 N31 1.863(4) 4_556 ?
Al1 N31 1.863(4) 2 ?
N31 C32 1.381(5) . ?
N31 C36 1.391(5) . ?
C32 C33 1.356(6) . ?
C33 C34 1.427(7) . ?
C34 C35 1.416(7) . ?
C35 C36 1.366(6) . ?
Li2 N21 2.042(4) 2_565 ?
Li2 N21 2.042(4) . ?
Li2 N21 2.042(4) 7_455 ?
Li2 N21 2.042(4) 8 ?
N21 C26 1.330(5) . ?
N21 C22 1.339(6) . ?
C22 C23 1.378(7) . ?
C23 C24 1.354(8) . ?
C24 C25 1.371(7) . ?
C25 C26 1.368(6) . ?
Al2 N41 1.863(4) 2_455 ?
Al2 N41 1.863(4) 7_445 ?
Al2 N41 1.863(4) . ?
Al2 N41 1.863(4) 8_455 ?
N41 C46 1.370(5) . ?
N41 C42 1.420(6) . ?
C42 C43 1.393(6) . ?
C43 C44 1.397(7) . ?
C44 C45 1.424(7) . ?
C45 C46 1.351(6) . ?

loop_
_geom_torsion_atom_site_label_1
_geom_torsion_atom_site_label_2
_geom_torsion_atom_site_label_3
_geom_torsion_atom_site_label_4
_geom_torsion
_geom_torsion_site_symmetry_1
_geom_torsion_site_symmetry_2
_geom_torsion_site_symmetry_3
_geom_torsion_site_symmetry_4
_geom_torsion_publ_flag
N11 Li1 N11 C12 -6.5(3) 4_656 . . . ?
N11 Li1 N11 C12 -126.9(4) 2_665 . . . ?
N11 Li1 N11 C12 112.7(4) 3_566 . . . ?
N11 Li1 N11 C16 172.2(3) 4_656 . . . ?
N11 Li1 N11 C16 51.8(3) 2_665 . . . ?
N11 Li1 N11 C16 -68.6(3) 3_566 . . . ?
C16 N11 C12 C13 1.0(6) . . . . ?
Li1 N11 C12 C13 179.8(4) . . . . ?
N11 C12 C13 C14 0.7(7) . . . . ?
C12 C13 C14 C15 -2.1(7) . . . . ?
C13 C14 C15 C16 1.9(7) . . . . ?
C12 N11 C16 C15 -1.3(6) . . . . ?
Li1 N11 C16 C15 179.9(3) . . . . ?
C14 C15 C16 N11 -0.1(7) . . . . ?
N31 Al1 N31 C32 109.8(4) 3_556 . . . ?
N31 Al1 N31 C32 -9.9(4) 4_556 . . . ?
N31 Al1 N31 C32 -130.1(4) 2 . . . ?
N31 Al1 N31 C36 -68.8(2) 3_556 . . . ?
N31 Al1 N31 C36 171.5(3) 4_556 . . . ?
N31 Al1 N31 C36 51.3(3) 2 . . . ?
C36 N31 C32 C33 -5.4(7) . . . . ?
Al1 N31 C32 C33 175.9(4) . . . . ?
N31 C32 C33 C34 13.1(8) . . . . ?
C32 C33 C34 C35 -10.3(7) . . . . ?
C33 C34 C35 C36 1.0(7) . . . . ?
C34 C35 C36 N31 6.7(7) . . . . ?
C32 N31 C36 C35 -4.7(6) . . . . ?
Al1 N31 C36 C35 174.1(3) . . . . ?
N21 Li2 N21 C26 -121.5(4) 2_565 . . . ?
N21 Li2 N21 C26 -1.2(3) 7_455 . . . ?
N21 Li2 N21 C26 118.3(4) 8 . . . ?
N21 Li2 N21 C22 57.3(3) 2_565 . . . ?
N21 Li2 N21 C22 177.5(4) 7_455 . . . ?
N21 Li2 N21 C22 -62.9(3) 8 . . . ?
C26 N21 C22 C23 -0.7(6) . . . . ?
Li2 N21 C22 C23 -179.5(3) . . . . ?
N21 C22 C23 C24 0.6(7) . . . . ?
C22 C23 C24 C25 -0.1(7) . . . . ?
C23 C24 C25 C26 -0.2(7) . . . . ?
C22 N21 C26 C25 0.4(7) . . . . ?
Li2 N21 C26 C25 179.2(4) . . . . ?
C24 C25 C26 N21 0.1(8) . . . . ?
N41 Al2 N41 C46 -126.9(4) 2_455 . . . ?
N41 Al2 N41 C46 -6.6(4) 7_445 . . . ?
N41 Al2 N41 C46 112.9(4) 8_455 . . . ?
N41 Al2 N41 C42 47.3(3) 2_455 . . . ?
N41 Al2 N41 C42 167.6(3) 7_445 . . . ?
N41 Al2 N41 C42 -72.9(3) 8_455 . . . ?
C46 N41 C42 C43 -15.4(6) . . . . ?
Al2 N41 C42 C43 169.8(4) . . . . ?
N41 C42 C43 C44 14.7(7) . . . . ?
C42 C43 C44 C45 -2.2(7) . . . . ?
C43 C44 C45 C46 -8.7(7) . . . . ?
C44 C45 C46 N41 7.7(8) . . . . ?
C42 N41 C46 C45 4.3(7) . . . . ?
Al2 N41 C46 C45 178.8(4) . . . . ?
